data_1519109
loop_
_publ_author_name
'G. M. Rozantsev'
'S. V. Radio'
'N. I. Gumerova'
'V. N. Baumev'
'O. B. Shishkin'

_publ_section_title
;
 Phase formation in the Ni2+-WO42--H+-H2O system (Z = 1.00). Crystal
 structure and properties of sodium heteropolyhexatungsten nickelate(2+)
 Na4[Ni(OH)6W8O18].16H2O
;
_journal_name_full 'Journal of Structural Chemistry'
_journal_page_first 296
_journal_page_last 305
_journal_volume 50
_journal_year 2009
_chemical_formula_moiety 'H6 Ni O24 W6, 16(H2 O), 4(Na) '
_chemical_formula_sum 'H38 Na4 Ni O40 W6'
_chemical_formula_weight 1932.07
_chemical_name_systematic
; 
Tetrasodium Hexahydroxonickelohexatungstate-octadecaoxide hexadecahydrate 
;
_space_group_IT_number 2
_symmetry_cell_setting triclinic
_symmetry_space_group_name_Hall '-P 1'
_symmetry_space_group_name_H-M 'P -1'
_atom_sites_solution_hydrogens geom
_atom_sites_solution_primary direct
_atom_sites_solution_secondary difmap
_cell_angle_alpha 69.268(13)
_cell_angle_beta 71.069(12)
_cell_angle_gamma 83.816(11)
_cell_formula_units_Z 1
_cell_length_a 8.0089(11)
_cell_length_b 10.5758(14)
_cell_length_c 12.1987(16)
_cell_measurement_reflns_used 24842
_cell_measurement_temperature 293(2)
_cell_measurement_theta_max 45.5593
_cell_measurement_theta_min 2.6813
_cell_volume 914.0(2)
_computing_cell_refinement
;
CrysAlis RED, Oxford Diffraction Ltd.,
Version 1.171.32.5 (release 08-05-2007 CrysAlis171 .NET)
(compiled May  8 2007,13:10:02)
;
_computing_data_collection
;
CrysAlis CCD, Oxford Diffraction Ltd.,
Version 1.171.32.5 (release 08-05-2007 CrysAlis171 .NET)
(compiled May  8 2007,13:10:02)
;
_computing_data_reduction
;
CrysAlis RED, Oxford Diffraction Ltd.,
Version 1.171.32.5 (release 08-05-2007 CrysAlis171 .NET)
(compiled May  8 2007,13:10:02)
;
_computing_structure_refinement 'SHELXL-97 (Sheldrick, 1997)'
_computing_structure_solution 'SHELXS-97 (Sheldrick, 1990)'
_diffrn_ambient_temperature 293(2)
_diffrn_measured_fraction_theta_full 0.986
_diffrn_measured_fraction_theta_max 0.973
_diffrn_measurement_device_type Xcalibur-3
_diffrn_measurement_method \w/\q-scans
_diffrn_radiation_monochromator graphite
_diffrn_radiation_source 'fine-focus sealed tube'
_diffrn_radiation_type MoK\a
_diffrn_radiation_wavelength 0.71073
_diffrn_reflns_av_R_equivalents 0.0484
_diffrn_reflns_av_sigmaI/netI 0.0682
_diffrn_reflns_limit_h_max 16
_diffrn_reflns_limit_h_min -16
_diffrn_reflns_limit_k_max 21
_diffrn_reflns_limit_k_min -21
_diffrn_reflns_limit_l_max 24
_diffrn_reflns_limit_l_min -24
_diffrn_reflns_number 71487
_diffrn_reflns_theta_full 45.00
_diffrn_reflns_theta_max 45.71
_diffrn_reflns_theta_min 2.69
_exptl_absorpt_coefficient_mu 19.470
_exptl_absorpt_correction_T_max 0.3427
_exptl_absorpt_correction_T_min 0.1582
_exptl_absorpt_correction_type multi-scan
_exptl_crystal_colour blue
_exptl_crystal_density_diffrn 3.510
_exptl_crystal_density_method 'not measured'
_exptl_crystal_description prism
_exptl_crystal_F_000 874
_exptl_crystal_size_max 0.15
_exptl_crystal_size_mid 0.10
_exptl_crystal_size_min 0.07
_refine_diff_density_max 6.445
_refine_diff_density_min -3.268
_refine_diff_density_rms 0.325
_refine_ls_extinction_coef 0.00675(3)
_refine_ls_extinction_expression Fc^*^=kFc[1+0.001xFc^2^\l^3^/sin(2\q)]^-1/4^
_refine_ls_extinction_method SHELXL
_refine_ls_goodness_of_fit_ref 0.953
_refine_ls_hydrogen_treatment mixed
_refine_ls_matrix_type full
_refine_ls_number_parameters 291
_refine_ls_number_reflns 15220
_refine_ls_number_restraints 26
_refine_ls_restrained_S_all 0.952
_refine_ls_R_factor_all 0.0606
_refine_ls_R_factor_gt 0.0277
_refine_ls_shift/su_max 0.057
_refine_ls_shift/su_mean 0.003
_refine_ls_structure_factor_coef Fsqd
_refine_ls_weighting_details 'calc w=1/[\s^2^(Fo^2^)+(0.0190P)^2^] where P=(Fo^2^+2Fc^2^)/3'
_refine_ls_weighting_scheme calc
_refine_ls_wR_factor_gt 0.0469
_refine_ls_wR_factor_ref 0.0523
_reflns_number_gt 9339
_reflns_number_total 15220
_reflns_threshold_expression >2sigma(I)
_cod_data_source_file JSC-2009-50-296-305.cif
_cod_data_source_block d2d
_cod_depositor_comments
;
The following automatic conversions were performed:

'_symmetry_cell_setting' value 'Triclinic' changed to 'triclinic'
according to the built-in table from CIF Core dictionary named
'cif_core.dic' version 2.4.1 from 2010-06-29.

Automatic conversion script
Id: cif_fix_values 3105 2015-03-04 15:46:00Z robertas 
;
_cod_database_code 1519109

loop_
_symmetry_equiv_pos_as_xyz
'x, y, z'
'-x, -y, -z'

loop_
_atom_site_label
_atom_site_type_symbol
_atom_site_fract_x
_atom_site_fract_y
_atom_site_fract_z
_atom_site_U_iso_or_equiv
_atom_site_adp_type
_atom_site_occupancy
_atom_site_symmetry_multiplicity
_atom_site_calc_flag
_atom_site_refinement_flags
_atom_site_disorder_assembly
_atom_site_disorder_group
W1 W 0.151089(6) 0.734472(5) 0.723526(4) 0.01481(1) Uani 1 1 d . . .
W2 W 0.296767(6) 0.724805(5) 0.951513(4) 0.01302(1) Uani 1 1 d . . .
W3 W 0.131762(6) 0.499305(5) 1.231703(4) 0.01347(1) Uani 1 1 d . . .
Ni1 Ni 0.0000 0.5000 1.0000 0.00957(4) Uani 1 2 d S . .
Na1 Na 0.21476(8) 1.13748(6) 0.58845(6) 0.02834(16) Uani 1 1 d . . .
Na2 Na 0.39232(8) 1.12795(6) 0.82108(6) 0.02657(15) Uani 1 1 d . . .
O1 O 0.107186(13) 0.511313(9) 0.821620(13) 0.01395(18) Uani 1 1 d D . .
H1 H 0.18701(2) 0.466548(13) 0.785928(18) 0.017 Uiso 1 1 d D . .
O2 O 0.039223(12) 0.705352(9) 0.924429(17) 0.01349(18) Uani 1 1 d D . .
H2 H -0.045437(17) 0.752882(14) 0.95182(2) 0.016 Uiso 1 1 d D . .
O3 O 0.231190(13) 0.504680(8) 1.036560(19) 0.01230(17) Uani 1 1 d D . .
H3 H 0.307865(18) 0.447949(12) 1.01674(3) 0.015 Uiso 1 1 d D . .
O4 O 0.34374(11) 0.70755(9) 0.79320(8) 0.0173(2) Uani 1 1 d . . .
O5 O 0.15151(12) 0.68713(9) 1.12346(8) 0.01623(19) Uani 1 1 d . . .
O6 O 0.08222(11) 0.31077(9) 1.26746(8) 0.0166(2) Uani 1 1 d . . .
O7 O 0.27614(13) 0.71119(11) 0.58557(9) 0.0271(3) Uani 1 1 d . . .
O8 O 0.12455(14) 0.90713(10) 0.68369(10) 0.0291(3) Uani 1 1 d . . .
O9 O 0.28334(14) 0.89854(9) 0.91549(9) 0.0250(3) Uani 1 1 d . . .
O10 O 0.50639(12) 0.68728(10) 0.96826(9) 0.0216(2) Uani 1 1 d . . .
O11 O 0.33910(12) 0.47746(10) 1.25122(9) 0.0244(2) Uani 1 1 d . . .
O12 O -0.00240(14) 0.52841(10) 1.36458(9) 0.0242(2) Uani 1 1 d . . .
O13 O 0.334061(6) 1.156613(8) 0.373638(7) 0.0287(3) Uani 1 1 d D . .
H13A H 0.253094(6) 1.181336(15) 0.339607(8) 0.034 Uiso 1 1 d D . .
H13B H 0.412619(7) 1.218270(9) 0.334087(16) 0.034 Uiso 1 1 d D . .
O14 O -0.068233(8) 1.245746(10) 0.577875(6) 0.0341(3) Uani 1 1 d D . .
H14A H -0.143465(10) 1.296890(10) 0.547847(7) 0.041 Uiso 1 1 d D . .
H14B H -0.127424(18) 1.197122(12) 0.649824(6) 0.041 Uiso 1 1 d D . .
O15 O 0.109710(7) 1.138142(5) 0.79587(5) 0.0273(3) Uani 1 1 d D . .
H15A H 0.001876(7) 1.115034(7) 0.81963(6) 0.033 Uiso 1 1 d D . .
H15B H 0.109747(14) 1.224079(5) 0.76930(11) 0.033 Uiso 1 1 d D . .
O16 O 0.500115(11) 1.093865(5) 0.623509(12) 0.0313(3) Uani 1 1 d D . .
H16A H 0.571513(16) 1.157219(12) 0.57191(3) 0.038 Uiso 1 1 d D . .
H16B H 0.55566(2) 1.026306(8) 0.607226(19) 0.038 Uiso 1 1 d D . .
O17 O 0.329356(8) 1.374493(12) 0.524235(5) 0.0449(4) Uani 1 1 d D . .
H17A H 0.343334(17) 1.392784(14) 0.448101(4) 0.054 Uiso 1 1 d D . .
H17B H 0.228430(10) 1.405555(13) 0.552538(8) 0.054 Uiso 1 1 d D . .
O18 O 0.259939(8) 1.145927(5) 1.024936(9) 0.0276(3) Uani 1 1 d D . .
H18A H 0.327002(11) 1.196065(5) 1.033933(10) 0.033 Uiso 1 1 d D . .
H18B H 0.306867(16) 1.068188(4) 1.040575(16) 0.033 Uiso 1 1 d D . .
O19 O 0.694501(8) 1.114921(5) 0.814960(7) 0.0310(3) Uani 1 1 d D . .
H19A H 0.735466(15) 1.166953(5) 0.839717(7) 0.037 Uiso 1 1 d D . .
H19B H 0.765279(12) 1.048741(5) 0.817792(11) 0.037 Uiso 1 1 d D . .
O20 O 0.402263(8) 1.371072(8) 0.738509(4) 0.0314(3) Uani 1 1 d D . .
H20A H 0.480813(8) 1.419272(8) 0.738274(6) 0.038 Uiso 1 1 d D . .
H20B H 0.418225(13) 1.383401(12) 0.663071(5) 0.038 Uiso 1 1 d D . .

loop_
_atom_site_aniso_label
_atom_site_aniso_U_11
_atom_site_aniso_U_22
_atom_site_aniso_U_33
_atom_site_aniso_U_23
_atom_site_aniso_U_13
_atom_site_aniso_U_12
W1 0.01691(2) 0.01402(2) 0.01140(1) -0.00053(1) -0.00451(1) -0.00392(1)
W2 0.01316(2) 0.01173(2) 0.01399(1) -0.00342(1) -0.00435(1) -0.00185(1)
W3 0.01578(2) 0.01327(2) 0.01211(1) -0.00342(1) -0.00590(1) -0.00097(1)
Ni1 0.01105(7) 0.00932(7) 0.00737(6) -0.00084(5) -0.00302(5) -0.00230(6)
Na1 0.0307(3) 0.0257(3) 0.0267(2) -0.0074(2) -0.0077(2) -0.0007(2)
Na2 0.0256(3) 0.0235(2) 0.0295(2) -0.00802(19) -0.0080(2) -0.0002(2)
O1 0.0134(3) 0.0140(3) 0.0131(3) -0.0038(2) -0.0036(2) 0.0007(3)
O2 0.0125(3) 0.0120(3) 0.0145(3) -0.0043(2) -0.0027(2) 0.0007(3)
O3 0.0106(3) 0.0114(3) 0.0151(3) -0.0058(2) -0.0036(2) 0.0026(3)
O4 0.0146(3) 0.0203(4) 0.0171(3) -0.0062(3) -0.0047(3) -0.0011(3)
O5 0.0191(3) 0.0160(3) 0.0145(3) -0.0066(2) -0.0044(3) -0.0007(3)
O6 0.0178(3) 0.0147(3) 0.0168(3) -0.0016(3) -0.0088(3) -0.0006(3)
O7 0.0243(4) 0.0384(5) 0.0151(4) -0.0075(3) -0.0011(3) -0.0066(4)
O8 0.0356(5) 0.0151(4) 0.0352(5) -0.0002(3) -0.0170(4) -0.0040(4)
O9 0.0322(5) 0.0140(4) 0.0266(4) -0.0046(3) -0.0079(4) -0.0023(4)
O10 0.0153(3) 0.0261(4) 0.0254(4) -0.0095(3) -0.0076(3) -0.0017(3)
O11 0.0226(4) 0.0225(4) 0.0316(4) -0.0066(3) -0.0154(3) -0.0009(3)
O12 0.0298(5) 0.0262(4) 0.0157(3) -0.0079(3) -0.0049(3) -0.0003(4)
O13 0.0244(4) 0.0272(5) 0.0263(5) -0.0007(4) -0.0067(4) 0.0015(4)
O14 0.0432(5) 0.0330(5) 0.0249(4) -0.0019(4) -0.0171(4) -0.0015(5)
O15 0.0240(4) 0.0267(4) 0.0312(4) -0.0112(3) -0.0086(4) 0.0053(4)
O16 0.0306(5) 0.0305(5) 0.0261(5) -0.0080(4) -0.0014(4) -0.0010(4)
O17 0.0498(7) 0.0418(6) 0.0358(6) -0.0129(5) -0.0029(6) -0.0030(6)
O18 0.0234(4) 0.0272(4) 0.0392(4) -0.0167(3) -0.0132(3) 0.0024(4)
O19 0.0295(4) 0.0361(5) 0.0337(4) -0.0152(3) -0.0133(3) -0.0023(4)
O20 0.0272(5) 0.0289(5) 0.0379(5) -0.0109(4) -0.0095(4) -0.0018(4)

loop_
_atom_type_symbol
_atom_type_description
_atom_type_scat_dispersion_real
_atom_type_scat_dispersion_imag
_atom_type_scat_source
O O 0.0106 0.0060 'International Tables Vol C Tables 4.2.6.8 and 6.1.1.4'
Ni Ni 0.3393 1.1124 'International Tables Vol C Tables 4.2.6.8 and 6.1.1.4'
W W -0.8490 6.8722 'International Tables Vol C Tables 4.2.6.8 and 6.1.1.4'
Na Na 0.0362 0.0249 'International Tables Vol C Tables 4.2.6.8 and 6.1.1.4'
H H 0.0000 0.0000 'International Tables Vol C Tables 4.2.6.8 and 6.1.1.4'

loop_
_geom_angle_atom_site_label_1
_geom_angle_atom_site_label_2
_geom_angle_atom_site_label_3
_geom_angle
_geom_angle_site_symmetry_1
_geom_angle_site_symmetry_3
O8 W1 O7 104.04(5) . .
O8 W1 O6 97.68(5) . 2_567
O7 W1 O6 100.38(5) . 2_567
O8 W1 O4 101.28(5) . .
O7 W1 O4 96.06(5) . .
O6 W1 O4 151.02(3) 2_567 .
O8 W1 O2 91.82(4) . .
O7 W1 O2 161.49(4) . .
O6 W1 O2 86.64(3) 2_567 .
O4 W1 O2 71.13(3) . .
O8 W1 O1 162.09(3) . .
O7 W1 O1 92.16(4) . .
O6 W1 O1 71.51(3) 2_567 .
O4 W1 O1 84.25(3) . .
O2 W1 O1 73.698(15) . .
O9 W2 O10 103.69(5) . .
O9 W2 O4 101.57(5) . .
O10 W2 O4 98.76(5) . .
O9 W2 O5 93.98(4) . .
O10 W2 O5 100.92(4) . .
O4 W2 O5 151.20(4) . .
O9 W2 O3 162.34(3) . .
O10 W2 O3 88.94(3) . .
O4 W2 O3 88.39(3) . .
O5 W2 O3 71.23(3) . .
O9 W2 O2 94.36(4) . .
O10 W2 O2 161.07(4) . .
O4 W2 O2 71.66(3) . .
O5 W2 O2 83.20(3) . .
O3 W2 O2 74.782(13) . .
O11 W3 O12 103.50(5) . .
O11 W3 O6 97.53(4) . .
O12 W3 O6 102.31(4) . .
O11 W3 O5 99.95(4) . .
O12 W3 O5 96.51(4) . .
O6 W3 O5 150.48(4) . .
O11 W3 O3 94.28(4) . .
O12 W3 O3 160.12(4) . .
O6 W3 O3 83.82(3) . .
O5 W3 O3 71.36(3) . .
O11 W3 O1 164.43(4) . 2_567
O12 W3 O1 89.97(4) . 2_567
O6 W3 O1 71.60(3) . 2_567
O5 W3 O1 86.01(3) . 2_567
O3 W3 O1 73.866(13) . 2_567
O1 Ni1 O1 180.000(1) 2_567 .
O1 Ni1 O3 97.588(14) 2_567 2_567
O1 Ni1 O3 82.412(14) . 2_567
O1 Ni1 O3 82.412(14) 2_567 .
O1 Ni1 O3 97.588(14) . .
O3 Ni1 O3 180.000(1) 2_567 .
O1 Ni1 O2 82.402(16) 2_567 2_567
O1 Ni1 O2 97.598(15) . 2_567
O3 Ni1 O2 82.740(13) 2_567 2_567
O3 Ni1 O2 97.260(13) . 2_567
O1 Ni1 O2 97.598(16) 2_567 .
O1 Ni1 O2 82.402(16) . .
O3 Ni1 O2 97.260(13) 2_567 .
O3 Ni1 O2 82.740(13) . .
O2 Ni1 O2 180.000(2) 2_567 .
O8 Na1 O15 83.32(4) . .
O8 Na1 O13 101.81(4) . .
O15 Na1 O13 174.71(3) . .
O8 Na1 O16 93.90(4) . .
O15 Na1 O16 84.60(3) . .
O13 Na1 O16 93.71(2) . .
O8 Na1 O14 100.29(4) . .
O15 Na1 O14 83.31(2) . .
O13 Na1 O14 96.90(3) . .
O16 Na1 O14 160.12(3) . .
O8 Na1 O17 168.68(5) . .
O15 Na1 O17 87.66(3) . .
O13 Na1 O17 87.09(2) . .
O16 Na1 O17 78.40(2) . .
O14 Na1 O17 85.38(2) . .
O8 Na1 Na2 93.20(4) . .
O15 Na1 Na2 41.843(17) . .
O13 Na1 Na2 135.61(3) . .
O16 Na1 Na2 43.279(18) . .
O14 Na1 Na2 121.34(3) . .
O17 Na1 Na2 75.50(2) . .
O8 Na1 H14B 86.48(3) . .
O15 Na1 H14B 69.28(2) . .
O13 Na1 H14B 112.00(3) . .
O16 Na1 H14B 153.68(3) . .
O14 Na1 H14B 18.520(7) . .
O17 Na1 H14B 96.74(2) . .
Na2 Na1 H14B 110.40(3) . .
O8 Na1 H15B 102.14(4) . .
O15 Na1 H15B 19.516(12) . .
O13 Na1 H15B 155.73(3) . .
O16 Na1 H15B 88.48(3) . .
O14 Na1 H15B 75.03(2) . .
O17 Na1 H15B 69.66(2) . .
Na2 Na1 H15B 46.31(2) . .
H14B Na1 H15B 65.82(2) . .
O15 Na2 O19 170.99(3) . .
O15 Na2 O20 88.05(2) . .
O19 Na2 O20 92.28(2) . .
O15 Na2 O9 74.84(3) . .
O19 Na2 O9 105.64(4) . .
O20 Na2 O9 161.69(4) . .
O15 Na2 O16 85.23(3) . .
O19 Na2 O16 85.78(2) . .
O20 Na2 O16 95.94(2) . .
O9 Na2 O16 89.20(4) . .
O15 Na2 O18 90.49(3) . .
O19 Na2 O18 98.52(3) . .
O20 Na2 O18 87.91(3) . .
O9 Na2 O18 85.81(3) . .
O16 Na2 O18 174.14(3) . .
O15 Na2 Na1 42.46(2) . .
O19 Na2 Na1 128.55(3) . .
O20 Na2 Na1 87.41(2) . .
O9 Na2 Na1 84.32(4) . .
O16 Na2 Na1 43.297(17) . .
O18 Na2 Na1 132.83(3) . .
O15 Na2 H15B 19.400(8) . .
O19 Na2 H15B 159.32(3) . .
O20 Na2 H15B 68.66(2) . .
O9 Na2 H15B 94.03(4) . .
O16 Na2 H15B 88.24(4) . .
O18 Na2 H15B 89.05(4) . .
Na1 Na2 H15B 46.05(3) . .
O15 Na2 H18B 99.37(3) . .
O19 Na2 H18B 89.19(3) . .
O20 Na2 H18B 106.28(3) . .
O9 Na2 H18B 70.97(3) . .
O16 Na2 H18B 157.40(3) . .
O18 Na2 H18B 20.250(7) . .
Na1 Na2 H18B 139.91(3) . .
H15B Na2 H18B 103.47(4) . .
Ni1 O1 W3 102.127(13) . 2_567
Ni1 O1 W1 102.193(15) . .
W3 O1 W1 95.460(13) 2_567 .
Ni1 O1 H1 133.10(2) . .
W3 O1 H1 106.36(2) 2_567 .
W1 O1 H1 111.152(18) . .
Ni1 O2 W2 101.118(13) . .
Ni1 O2 W1 101.659(16) . .
W2 O2 W1 95.704(13) . .
Ni1 O2 H2 115.799(18) . .
W2 O2 H2 116.74(2) . .
W1 O2 H2 122.04(3) . .
Ni1 O3 W2 101.284(13) . .
Ni1 O3 W3 101.547(13) . .
W2 O3 W3 96.536(17) . .
Ni1 O3 H3 114.69(3) . .
W2 O3 H3 119.391(18) . .
W3 O3 H3 119.91(3) . .
W2 O4 W1 118.50(4) . .
W3 O5 W2 117.04(5) . .
W1 O6 W3 117.48(5) 2_567 .
W1 O8 Na1 156.12(6) . .
W2 O9 Na2 155.83(6) . .
Na1 O13 H13A 109.42(2) . .
Na1 O13 H13B 111.50(3) . .
H13A O13 H13B 105.144(17) . .
Na1 O14 H14A 159.383(16) . .
Na1 O14 H14B 95.33(2) . .
H14A O14 H14B 105.144(17) . .
Na2 O15 Na1 95.70(3) . .
Na2 O15 H15A 153.43(5) . .
Na1 O15 H15A 103.44(6) . .
Na2 O15 H15B 92.91(4) . .
Na1 O15 H15B 90.16(9) . .
H15A O15 H15B 105.143(17) . .
Na2 O16 Na1 93.42(2) . .
Na2 O16 H16A 109.69(3) . .
Na1 O16 H16A 109.31(3) . .
Na2 O16 H16B 127.96(3) . .
Na1 O16 H16B 115.94(3) . .
H16A O16 H16B 100.11(2) . .
Na1 O17 H17A 94.86(3) . .
Na1 O17 H17B 93.98(2) . .
H17A O17 H17B 105.144(17) . .
Na2 O18 H18A 107.57(2) . .
Na2 O18 H18B 77.38(2) . .
H18A O18 H18B 105.144(16) . .
Na2 O19 H19A 120.64(2) . .
Na2 O19 H19B 130.02(2) . .
H19A O19 H19B 105.144(15) . .
Na2 O20 H20A 124.29(2) . .
Na2 O20 H20B 100.12(2) . .
H20A O20 H20B 105.143(17) . .

loop_
_geom_bond_atom_site_label_1
_geom_bond_atom_site_label_2
_geom_bond_distance
_geom_bond_site_symmetry_2
W1 O8 1.7236(11) .
W1 O7 1.7443(11) .
W1 O6 1.9377(10) 2_567
W1 O4 1.9414(10) .
W1 O2 2.2370(4) .
W1 O1 2.2432(4) .
W2 O9 1.7312(10) .
W2 O10 1.7434(10) .
W2 O4 1.9152(10) .
W2 O5 1.9587(9) .
W2 O3 2.2297(4) .
W2 O2 2.2333(3) .
W3 O11 1.7328(10) .
W3 O12 1.7403(10) .
W3 O6 1.9405(10) .
W3 O5 1.9467(9) .
W3 O3 2.2334(4) .
W3 O1 2.2369(3) 2_567
Ni1 O1 2.0278(4) 2_567
Ni1 O1 2.0278(4) .
Ni1 O3 2.0496(3) 2_567
Ni1 O3 2.0496(3) .
Ni1 O2 2.0510(4) 2_567
Ni1 O2 2.0510(3) .
Na1 O8 2.3743(12) .
Na1 O15 2.3959(9) .
Na1 O13 2.4212(7) .
Na1 O16 2.4261(8) .
Na1 O14 2.4476(7) .
Na1 O17 2.5255(7) .
Na1 Na2 3.5314(11) .
Na1 H14B 2.6645(7) .
Na1 H15B 2.5444(14) .
Na2 O15 2.3675(8) .
Na2 O19 2.3874(7) .
Na2 O20 2.4064(7) .
Na2 O9 2.4084(12) .
Na2 O16 2.4253(8) .
Na2 O18 2.4341(8) .
Na2 H15B 2.5557(9) .
Na2 H18B 2.3964(8) .
O1 W3 2.2369(3) 2_567
O1 H1 0.85000(16) .
O2 H2 0.85000(15) .
O3 H3 0.85000(16) .
O6 W1 1.9377(10) 2_567
O13 H13A 0.85000(14) .
O13 H13B 0.85000(18) .
O14 H14A 0.85000(15) .
O14 H14B 0.85000(19) .
O15 H15A 0.85000(15) .
O15 H15B 0.85001(17) .
O16 H16A 0.85000(19) .
O16 H16B 0.85000(16) .
O17 H17A 0.85000(15) .
O17 H17B 0.85000(16) .
O18 H18A 0.85000(13) .
O18 H18B 0.85000(13) .
O19 H19A 0.85000(12) .
O19 H19B 0.85000(14) .
O20 H20A 0.85000(13) .
O20 H20B 0.85000(15) .

loop_
_geom_hbond_atom_site_label_D
_geom_hbond_atom_site_label_H
_geom_hbond_atom_site_label_A
_geom_hbond_distance_DH
_geom_hbond_distance_HA
_geom_hbond_distance_DA
_geom_hbond_angle_DHA
_geom_hbond_site_symmetry_A
O1 H1 O20 0.85 1.93 2.7509(4) 162.56(3) 1_545
O2 H2 O18 0.85 1.92 2.7407(4) 162.47(3) 2_577
O3 H3 O10 0.85 1.96 2.7618(10) 157.87(5) 2_667
O13 H13A O6 0.85 2.01 2.8098(10) 156.11(3) 1_564
O13 H13B O4 0.85 2.08 2.8610(10) 152.08(3) 2_676
O13 H13B O11 0.85 2.6380(11) 3.1857(11) 123.37(2) 1_564
O14 H14A O7 0.85 2.2417(12) 2.8815(12) 132.11(3) 2_576
O14 H14B O19 0.85 2.00 2.8385(6) 167.485(13) 1_455
O15 H15A O19 0.85 2.48 3.2872(5) 158.65(5) 1_455
O15 H15B O5 0.85 2.3752(11) 2.8069(10) 112.03(6) 2_577
O16 H16A O7 0.85 2.0170(10) 2.8415(11) 163.27(5) 2_676
O16 H16B O13 0.85 2.01 2.8265(4) 162.04(2) 2_676
O17 H17A O11 0.85 2.2572(11) 3.0929(12) 167.65(3) 1_564
O17 H17B O12 0.85 1.9563(11) 2.8024(11) 173.43(3) 2_577
O18 H18A O10 0.85 1.9003(11) 2.7452(11) 172.44(3) 2_677
O18 H18B O19 0.85 2.11 2.8265(5) 142.378(18) 2_677
O19 H19A O5 0.85 2.1114(10) 2.9561(11) 172.41(2) 2_677
O19 H19B O18 0.85 2.24 2.8265(5) 126.558(16) 2_677
O20 H20A O11 0.85 1.9616(11) 2.8103(11) 176.23(3) 2_677
O20 H20B O17 0.85 2.07 2.8449(4) 150.888(11) .
